data_7245775
loop_
_publ_author_name
'Gayathri, Parthasarathy'
'Ravi, Sasikala'
'Akshaya, K.'
'Karthikeyan, Subramanian'
'Pannipara, Mehboobali'
'Al-Sehemi, Abdullah G.'
'Moon, Dohyun'
'Anthony, Savarimuthu Philip'

_publ_section_title
;
 ESIPT geometrical isomers with distinct mechanofluorochromism and
 intra/intermolecular H-bonding controlled tunable fluorescence
;
_journal_name_full CrystEngComm
_journal_paper_doi 10.1039/D2CE01210C
_journal_year 2022
_chemical_formula_moiety 'C21 H18 N2 O3'
_chemical_formula_sum 'C21 H18 N2 O3'
_chemical_formula_weight 346.37
_chemical_melting_point 434.15
_chemical_name_common '2-((E)-(((E)-(2-hydroxyphenyl)(phenyl)methylene)hydrazono) methyl)-4-methoxyphenol'
_chemical_name_systematic '2-((E)-(((E)-(2-hydroxyphenyl)(phenyl)methylene)hydrazono) methyl)-4-methoxyphenol'
_space_group_crystal_system monoclinic
_space_group_IT_number 9
_space_group_name_Hall 'C -2yc'
_space_group_name_H-M_alt 'C 1 c 1'
_atom_sites_solution_hydrogens mixed
_audit_creation_method SHELXL-2018/3
_audit_update_record
;
2022-10-20 deposited with the CCDC.	2022-10-27 downloaded from the CCDC.
;
_cell_angle_alpha 90
_cell_angle_beta 91.42(3)
_cell_angle_gamma 90
_cell_formula_units_Z 4
_cell_length_a 9.975(2)
_cell_length_b 22.420(5)
_cell_length_c 7.8490(16)
_cell_measurement_reflns_used 18088
_cell_measurement_temperature 220(2)
_cell_measurement_theta_max 33.749
_cell_measurement_theta_min 0.401
_cell_volume 1754.8(6)
_computing_cell_refinement '<i>HKL3000sm</i>(Otwinowski & Minor, 1997)'
_computing_data_collection '<i>PAL BL2D-SMDC Program</i>(Shin et.al, 2016)'
_computing_data_reduction '<i>HKL3000sm</i>(Otwinowski & Minor, 1997)'
_computing_molecular_graphics '<i>DIAMOND 4</i>(Putx&Brandenburg, 2014)'
_computing_publication_material '<i>publCIF</i>(Westrip, 2010)'
_computing_structure_refinement '<i>SHELXL-2018</i>(Sheldrick, 2018)'
_computing_structure_solution '<i>SHELXT-2018</i>(Sheldrick, 2018)'
_diffrn_ambient_temperature 220(2)
_diffrn_measured_fraction_theta_full 1.000
_diffrn_measured_fraction_theta_max 0.999
_diffrn_measurement_device_type 'Rayonix MX225HS CCD area detector'
_diffrn_measurement_method 'omega scan'
_diffrn_radiation_type synchrotron
_diffrn_radiation_wavelength 0.700
_diffrn_reflns_av_R_equivalents 0.0554
_diffrn_reflns_av_unetI/netI 0.0618
_diffrn_reflns_Laue_measured_fraction_full 1.000
_diffrn_reflns_Laue_measured_fraction_max 0.999
_diffrn_reflns_limit_h_max 12
_diffrn_reflns_limit_h_min -12
_diffrn_reflns_limit_k_max 28
_diffrn_reflns_limit_k_min -28
_diffrn_reflns_limit_l_max 10
_diffrn_reflns_limit_l_min -10
_diffrn_reflns_number 7326
_diffrn_reflns_point_group_measured_fraction_full 1.000
_diffrn_reflns_point_group_measured_fraction_max 0.998
_diffrn_reflns_theta_full 24.835
_diffrn_reflns_theta_max 26.991
_diffrn_reflns_theta_min 1.789
_diffrn_source 'PLSII 2D bending magnet'
_exptl_absorpt_coefficient_mu 0.085
_exptl_absorpt_correction_T_max 1.000
_exptl_absorpt_correction_T_min 0.912
_exptl_absorpt_correction_type empirical
_exptl_absorpt_process_details '<i>HKL3000sm Scalepack</i>(Otwinowski et.al,2003)'
_exptl_crystal_colour yellow
_exptl_crystal_density_diffrn 1.311
_exptl_crystal_description block
_exptl_crystal_F_000 728
_exptl_crystal_size_max 0.035
_exptl_crystal_size_mid 0.032
_exptl_crystal_size_min 0.027
_refine_diff_density_max 0.139
_refine_diff_density_min -0.233
_refine_diff_density_rms 0.043
_refine_ls_abs_structure_details
;
 Refined as an inversion twin.
;
_refine_ls_abs_structure_Flack 0.3(19)
_refine_ls_extinction_method none
_refine_ls_goodness_of_fit_ref 1.065
_refine_ls_hydrogen_treatment mixed
_refine_ls_matrix_type full
_refine_ls_number_parameters 256
_refine_ls_number_reflns 3992
_refine_ls_number_restraints 6
_refine_ls_restrained_S_all 1.064
_refine_ls_R_factor_all 0.0643
_refine_ls_R_factor_gt 0.0499
_refine_ls_shift/su_max 0.000
_refine_ls_shift/su_mean 0.000
_refine_ls_structure_factor_coef Fsqd
_refine_ls_weighting_details 'w=1/[\s^2^(Fo^2^)+(0.0621P)^2^] where P=(Fo^2^+2Fc^2^)/3'
_refine_ls_weighting_scheme calc
_refine_ls_wR_factor_gt 0.1265
_refine_ls_wR_factor_ref 0.1348
_reflns_Friedel_coverage 0.990
_reflns_Friedel_fraction_full 0.999
_reflns_Friedel_fraction_max 0.996
_reflns_number_gt 2975
_reflns_number_total 3992
_reflns_threshold_expression 'I > 2\s(I)'
_cod_data_source_file d2ce01210c2.cif
_cod_data_source_block SPA706
_cod_depositor_comments
;
The following automatic conversions were performed:

data item '_chemical_melting_point' value '161 C' was changed to
'434.15' -- it was converted from degrees Celsius (C) to kelvins (K).

Automatic conversion script
Id: cif_fix_values 7556 2019-12-06 15:28:31Z antanas 
;
_cod_original_cell_volume 1754.9(6)
_cod_original_sg_symbol_H-M 'C c'
_cod_database_code 7245775
_shelx_shelxl_version_number 2018/3
_shelx_space_group_comment
;
The symmetry employed for this shelxl refinement is uniquely defined
by the following loop, which should always be used as a source of
symmetry information in preference to the above space-group names.
They are only intended as comments.
;
_shelx_estimated_absorpt_t_min 0.997
_shelx_estimated_absorpt_t_max 0.998

loop_
_space_group_symop_operation_xyz
'x, y, z'
'x, -y, z+1/2'
'x+1/2, y+1/2, z'
'x+1/2, -y+1/2, z+1/2'

loop_
_atom_site_label
_atom_site_type_symbol
_atom_site_fract_x
_atom_site_fract_y
_atom_site_fract_z
_atom_site_U_iso_or_equiv
_atom_site_adp_type
_atom_site_occupancy
_atom_site_site_symmetry_order
_atom_site_calc_flag
_atom_site_refinement_flags_posn
_atom_site_refinement_flags_adp
_atom_site_refinement_flags_occupancy
_atom_site_disorder_assembly
_atom_site_disorder_group
O1A O 0.5897(4) 0.73717(19) 0.9468(5) 0.0557(13) Uani 0.628(7) 1 d . . P A 1
H1A H 0.600521 0.722092 0.851585 0.084 Uiso 0.628(7) 1 calc R U P A 1
H13 H 0.434(4) 0.5350(6) 0.734(7) 0.067 Uiso 0.628(7) 1 d D U P A 1
O1B O 0.4752(6) 0.5323(3) 0.7363(11) 0.059(2) Uani 0.372(7) 1 d . . P A 2
H1B H 0.531895 0.558772 0.720870 0.089 Uiso 0.372(7) 1 calc R U P A 2
H2C2 H 0.562(4) 0.725(4) 0.964(6) 0.071 Uiso 0.372(7) 1 d D U P A 2
O2 O 0.5318(2) 0.57719(13) 0.2648(3) 0.0648(7) Uani 1 1 d . . . . .
H2 H 0.512957 0.592429 0.357612 0.097 Uiso 1 1 calc R U . . .
O3 O 0.8640(3) 0.59137(13) -0.1600(3) 0.0683(7) Uani 1 1 d . . . . .
N1 N 0.5331(3) 0.67061(12) 0.6887(4) 0.0509(7) Uani 1 1 d . . . . .
N2 N 0.5599(3) 0.64572(13) 0.5302(4) 0.0512(7) Uani 1 1 d . . . . .
C1 C 0.3916(3) 0.67635(14) 0.9251(4) 0.0461(7) Uani 1 1 d D . . . .
C2 C 0.4791(3) 0.71597(14) 1.0122(4) 0.0492(7) Uani 1 1 d D . . . .
C3 C 0.4504(4) 0.73605(16) 1.1746(4) 0.0540(8) Uani 1 1 d D . . . .
H3 H 0.509836 0.762227 1.231733 0.065 Uiso 1 1 calc R U . . .
C4 C 0.3351(4) 0.71774(17) 1.2523(4) 0.0577(9) Uani 1 1 d . . . . .
H4 H 0.316269 0.731305 1.362519 0.069 Uiso 1 1 calc R U . . .
C5 C 0.2474(4) 0.67968(17) 1.1692(4) 0.0577(9) Uani 1 1 d . . . . .
H5 H 0.168530 0.667609 1.222525 0.069 Uiso 1 1 calc R U . . .
C6 C 0.2744(3) 0.65912(15) 1.0083(4) 0.0512(8) Uani 1 1 d . . . . .
H6 H 0.213415 0.633134 0.953171 0.061 Uiso 1 1 calc R U . . .
C7 C 0.4220(3) 0.65247(14) 0.7557(4) 0.0468(8) Uani 1 1 d . . . . .
C8 C 0.3283(3) 0.60885(14) 0.6710(4) 0.0469(7) Uani 1 1 d D . . . .
C9 C 0.2083(3) 0.62725(17) 0.5960(5) 0.0583(9) Uani 1 1 d . . . . .
H9 H 0.184981 0.667874 0.596450 0.070 Uiso 1 1 calc R U . . .
C10 C 0.1222(4) 0.5859(2) 0.5202(5) 0.0693(11) Uani 1 1 d . . . . .
H10 H 0.040894 0.598673 0.469248 0.083 Uiso 1 1 calc R U . . .
C11 C 0.1553(4) 0.5264(2) 0.5192(5) 0.0691(10) Uani 1 1 d . . . . .
H11 H 0.096804 0.498495 0.467819 0.083 Uiso 1 1 calc R U . . .
C12 C 0.2738(4) 0.50813(18) 0.5934(5) 0.0663(10) Uani 1 1 d D . . . .
H12 H 0.296580 0.467448 0.592996 0.080 Uiso 1 1 calc R U . . .
C13 C 0.3601(3) 0.54888(14) 0.6689(4) 0.0534(8) Uani 1 1 d D . . . .
C14 C 0.6704(3) 0.66578(15) 0.4658(5) 0.0500(8) Uani 1 1 d . . . . .
H14 H 0.721430 0.694354 0.526368 0.060 Uiso 1 1 calc R U . . .
C15 C 0.7154(3) 0.64496(15) 0.3038(5) 0.0481(7) Uani 1 1 d . . . . .
C16 C 0.6453(3) 0.60197(14) 0.2075(4) 0.0486(8) Uani 1 1 d . . . . .
C17 C 0.6919(3) 0.58292(16) 0.0529(5) 0.0511(8) Uani 1 1 d . . . . .
H17 H 0.644749 0.553553 -0.009580 0.061 Uiso 1 1 calc R U . . .
C18 C 0.8085(3) 0.60725(15) -0.0103(4) 0.0525(8) Uani 1 1 d . . . . .
C19 C 0.8783(4) 0.65114(18) 0.0808(5) 0.0575(9) Uani 1 1 d . . . . .
H19 H 0.956407 0.668089 0.036736 0.069 Uiso 1 1 calc R U . . .
C20 C 0.8323(4) 0.66931(17) 0.2346(5) 0.0547(9) Uani 1 1 d . . . . .
H20 H 0.879796 0.698840 0.296018 0.066 Uiso 1 1 calc R U . . .
C21 C 0.8060(4) 0.5421(2) -0.2522(5) 0.0711(11) Uani 1 1 d . . . . .
H21A H 0.861452 0.532464 -0.348169 0.107 Uiso 1 1 calc R U . . .
H21B H 0.716700 0.552778 -0.293219 0.107 Uiso 1 1 calc R U . . .
H21C H 0.800755 0.507787 -0.177414 0.107 Uiso 1 1 calc R U . . .

loop_
_atom_site_aniso_label
_atom_site_aniso_U_11
_atom_site_aniso_U_22
_atom_site_aniso_U_33
_atom_site_aniso_U_23
_atom_site_aniso_U_13
_atom_site_aniso_U_12
O1A 0.056(2) 0.047(3) 0.064(3) -0.0032(19) 0.0107(17) -0.0128(18)
O1B 0.040(4) 0.040(3) 0.098(5) 0.000(3) -0.011(3) 0.003(3)
O2 0.0538(14) 0.0652(17) 0.0759(15) -0.0130(14) 0.0134(12) -0.0240(12)
O3 0.0679(16) 0.0759(18) 0.0617(14) -0.0196(15) 0.0149(12) -0.0140(14)
N1 0.0503(16) 0.0424(15) 0.0603(16) 0.0001(14) 0.0072(12) -0.0008(13)
N2 0.0522(16) 0.0451(16) 0.0564(16) -0.0047(14) 0.0064(11) -0.0007(13)
C1 0.0494(17) 0.0296(14) 0.0594(18) 0.0072(15) 0.0029(13) 0.0041(13)
C2 0.0510(17) 0.0373(16) 0.0594(18) 0.0081(16) 0.0014(13) 0.0026(15)
C3 0.0600(19) 0.0425(19) 0.060(2) 0.0026(16) 0.0007(14) -0.0017(16)
C4 0.066(2) 0.051(2) 0.0560(19) 0.0007(17) 0.0037(16) 0.0085(18)
C5 0.058(2) 0.055(2) 0.0602(19) 0.0063(18) 0.0116(15) 0.0037(17)
C6 0.0516(19) 0.0424(17) 0.060(2) 0.0059(15) 0.0042(15) 0.0001(15)
C7 0.0471(17) 0.0333(16) 0.0602(19) 0.0083(15) 0.0044(14) 0.0036(14)
C8 0.0431(16) 0.0403(16) 0.0573(17) 0.0040(15) 0.0028(13) 0.0030(14)
C9 0.0486(19) 0.052(2) 0.075(2) 0.013(2) 0.0019(16) 0.0068(17)
C10 0.049(2) 0.082(3) 0.077(2) 0.017(2) -0.0082(17) -0.005(2)
C11 0.062(2) 0.073(3) 0.072(2) -0.006(2) -0.0021(17) -0.019(2)
C12 0.064(2) 0.049(2) 0.086(3) -0.010(2) 0.005(2) -0.0074(18)
C13 0.0472(18) 0.0399(16) 0.073(2) -0.0045(17) -0.0008(15) -0.0012(15)
C14 0.0458(17) 0.0405(17) 0.0639(19) -0.0003(17) 0.0051(13) -0.0019(15)
C15 0.0439(16) 0.0409(16) 0.0595(18) 0.0022(16) 0.0019(13) 0.0002(15)
C16 0.0410(16) 0.0392(17) 0.066(2) 0.0044(16) 0.0031(13) -0.0016(14)
C17 0.0509(17) 0.0420(17) 0.0602(18) -0.0024(16) -0.0019(13) -0.0041(15)
C18 0.0489(18) 0.0480(18) 0.0608(19) 0.0003(17) 0.0035(14) 0.0016(15)
C19 0.0498(18) 0.057(2) 0.066(2) -0.0076(18) 0.0107(15) -0.0106(16)
C20 0.0482(18) 0.0474(19) 0.069(2) -0.0071(17) 0.0053(15) -0.0118(15)
C21 0.073(2) 0.073(3) 0.068(2) -0.023(2) 0.0090(18) -0.007(2)

loop_
_atom_type_symbol
_atom_type_description
_atom_type_scat_dispersion_real
_atom_type_scat_dispersion_imag
_atom_type_scat_source
C C 0.0030 0.0016 'International Tables Vol C Tables 4.2.6.8 and 6.1.1.4'
H H 0.0000 0.0000 'International Tables Vol C Tables 4.2.6.8 and 6.1.1.4'
N N 0.0059 0.0032 'International Tables Vol C Tables 4.2.6.8 and 6.1.1.4'
O O 0.0105 0.0059 'International Tables Vol C Tables 4.2.6.8 and 6.1.1.4'

loop_
_geom_angle_atom_site_label_1
_geom_angle_atom_site_label_2
_geom_angle_atom_site_label_3
_geom_angle
_geom_angle_site_symmetry_1
_geom_angle_site_symmetry_3
_geom_angle_publ_flag
C2 O1A H1A 109.5 . . ?
C13 O1B H1B 109.5 . . ?
C16 O2 H2 109.5 . . ?
C18 O3 C21 118.1(3) . . ?
C7 N1 N2 114.7(3) . . ?
C14 N2 N1 113.0(3) . . ?
C6 C1 C2 117.3(3) . . ?
C6 C1 C7 120.8(3) . . ?
C2 C1 C7 121.9(3) . . ?
O1A C2 C3 115.8(3) . . ?
O1A C2 C1 123.5(3) . . ?
C3 C2 C1 120.7(3) . . ?
C3 C2 H2C2 120.4(9) . . ?
C1 C2 H2C2 118.5(10) . . ?
C4 C3 C2 120.2(3) . . ?
C4 C3 H3 119.9 . . ?
C2 C3 H3 119.9 . . ?
C5 C4 C3 120.2(3) . . ?
C5 C4 H4 119.9 . . ?
C3 C4 H4 119.9 . . ?
C4 C5 C6 120.4(3) . . ?
C4 C5 H5 119.8 . . ?
C6 C5 H5 119.8 . . ?
C5 C6 C1 121.2(3) . . ?
C5 C6 H6 119.4 . . ?
C1 C6 H6 119.4 . . ?
N1 C7 C1 116.5(3) . . ?
N1 C7 C8 123.5(3) . . ?
C1 C7 C8 119.9(3) . . ?
C13 C8 C9 118.8(3) . . ?
C13 C8 C7 120.0(3) . . ?
C9 C8 C7 121.2(3) . . ?
C8 C9 C10 120.2(3) . . ?
C8 C9 H9 119.9 . . ?
C10 C9 H9 119.9 . . ?
C11 C10 C9 120.3(4) . . ?
C11 C10 H10 119.8 . . ?
C9 C10 H10 119.8 . . ?
C12 C11 C10 119.6(4) . . ?
C12 C11 H11 120.2 . . ?
C10 C11 H11 120.2 . . ?
C11 C12 C13 120.5(4) . . ?
C11 C12 H12 119.7 . . ?
C13 C12 H12 119.7 . . ?
O1B C13 C12 121.3(4) . . ?
O1B C13 C8 118.1(4) . . ?
C12 C13 C8 120.6(3) . . ?
C12 C13 H13 119.2(9) . . ?
C8 C13 H13 119.6(9) . . ?
N2 C14 C15 121.1(3) . . ?
N2 C14 H14 119.4 . . ?
C15 C14 H14 119.4 . . ?
C16 C15 C20 117.8(3) . . ?
C16 C15 C14 122.6(3) . . ?
C20 C15 C14 119.7(3) . . ?
O2 C16 C17 118.1(3) . . ?
O2 C16 C15 121.0(3) . . ?
C17 C16 C15 120.9(3) . . ?
C16 C17 C18 119.8(3) . . ?
C16 C17 H17 120.1 . . ?
C18 C17 H17 120.1 . . ?
O3 C18 C17 124.7(3) . . ?
O3 C18 C19 114.8(3) . . ?
C17 C18 C19 120.5(3) . . ?
C20 C19 C18 119.3(3) . . ?
C20 C19 H19 120.3 . . ?
C18 C19 H19 120.3 . . ?
C19 C20 C15 121.7(3) . . ?
C19 C20 H20 119.2 . . ?
C15 C20 H20 119.2 . . ?
O3 C21 H21A 109.5 . . ?
O3 C21 H21B 109.5 . . ?
H21A C21 H21B 109.5 . . ?
O3 C21 H21C 109.5 . . ?
H21A C21 H21C 109.5 . . ?
H21B C21 H21C 109.5 . . ?

loop_
_geom_bond_atom_site_label_1
_geom_bond_atom_site_label_2
_geom_bond_distance
_geom_bond_site_symmetry_2
_geom_bond_publ_flag
O1A C2 1.317(5) . ?
O1A H1A 0.8300 . ?
O1B C13 1.306(7) . ?
O1B H1B 0.8300 . ?
O2 C16 1.349(4) . ?
O2 H2 0.8300 . ?
O3 C18 1.359(4) . ?
O3 C21 1.434(4) . ?
N1 C7 1.304(4) . ?
N1 N2 1.395(4) . ?
N2 C14 1.304(4) . ?
C1 C6 1.408(4) . ?
C1 C2 1.411(5) . ?
C1 C7 1.472(5) . ?
C2 C3 1.388(5) . ?
C2 H2C2 0.9400(17) . ?
C3 C4 1.378(5) . ?
C3 H3 0.9400 . ?
C4 C5 1.375(5) . ?
C4 H4 0.9400 . ?
C5 C6 1.377(5) . ?
C5 H5 0.9400 . ?
C6 H6 0.9400 . ?
C7 C8 1.497(5) . ?
C8 C13 1.381(4) . ?
C8 C9 1.384(4) . ?
C9 C10 1.387(5) . ?
C9 H9 0.9400 . ?
C10 C11 1.374(6) . ?
C10 H10 0.9400 . ?
C11 C12 1.368(5) . ?
C11 H11 0.9400 . ?
C12 C13 1.379(5) . ?
C12 H12 0.9400 . ?
C13 H13 0.9401(16) . ?
C14 C15 1.437(5) . ?
C14 H14 0.9400 . ?
C15 C16 1.401(5) . ?
C15 C20 1.408(5) . ?
C16 C17 1.377(5) . ?
C17 C18 1.388(5) . ?
C17 H17 0.9400 . ?
C18 C19 1.393(5) . ?
C19 C20 1.365(5) . ?
C19 H19 0.9400 . ?
C20 H20 0.9400 . ?
C21 H21A 0.9700 . ?
C21 H21B 0.9700 . ?
C21 H21C 0.9700 . ?

loop_
_geom_hbond_atom_site_label_D
_geom_hbond_atom_site_label_H
_geom_hbond_atom_site_label_A
_geom_hbond_distance_DH
_geom_hbond_distance_HA
_geom_hbond_distance_DA
_geom_hbond_angle_DHA
_geom_hbond_site_symmetry_A
_geom_hbond_publ_flag
O1A^a H1A^a N1 0.83 1.84 2.568(5) 146.0 . yes
O1B^b H1B^b N1 0.83 2.52 3.177(7) 136.9 . yes
O1B^b H1B^b N2 0.83 2.48 3.140(8) 137.5 . yes
O2 H2 N2 0.83 1.86 2.598(4) 147.8 . yes

loop_
_geom_torsion_atom_site_label_1
_geom_torsion_atom_site_label_2
_geom_torsion_atom_site_label_3
_geom_torsion_atom_site_label_4
_geom_torsion
_geom_torsion_site_symmetry_1
_geom_torsion_site_symmetry_2
_geom_torsion_site_symmetry_3
_geom_torsion_site_symmetry_4
_geom_torsion_publ_flag
C7 N1 N2 C14 178.7(3) . . . . ?
C6 C1 C2 O1A -177.6(4) . . . . ?
C7 C1 C2 O1A 3.9(5) . . . . ?
C6 C1 C2 C3 1.0(5) . . . . ?
C7 C1 C2 C3 -177.6(3) . . . . ?
O1A C2 C3 C4 178.2(3) . . . . ?
C1 C2 C3 C4 -0.5(5) . . . . ?
C2 C3 C4 C5 -0.3(6) . . . . ?
C3 C4 C5 C6 0.5(6) . . . . ?
C4 C5 C6 C1 0.0(5) . . . . ?
C2 C1 C6 C5 -0.7(5) . . . . ?
C7 C1 C6 C5 177.8(3) . . . . ?
N2 N1 C7 C1 178.4(2) . . . . ?
N2 N1 C7 C8 -0.5(4) . . . . ?
C6 C1 C7 N1 -179.6(3) . . . . ?
C2 C1 C7 N1 -1.1(4) . . . . ?
C6 C1 C7 C8 -0.7(4) . . . . ?
C2 C1 C7 C8 177.8(3) . . . . ?
N1 C7 C8 C13 76.0(4) . . . . ?
C1 C7 C8 C13 -102.9(4) . . . . ?
N1 C7 C8 C9 -105.0(4) . . . . ?
C1 C7 C8 C9 76.1(4) . . . . ?
C13 C8 C9 C10 -0.1(5) . . . . ?
C7 C8 C9 C10 -179.1(3) . . . . ?
C8 C9 C10 C11 0.1(6) . . . . ?
C9 C10 C11 C12 0.0(6) . . . . ?
C10 C11 C12 C13 -0.1(6) . . . . ?
C11 C12 C13 O1B -178.2(5) . . . . ?
C11 C12 C13 C8 0.1(5) . . . . ?
C9 C8 C13 O1B 178.3(5) . . . . ?
C7 C8 C13 O1B -2.7(6) . . . . ?
C9 C8 C13 C12 0.0(5) . . . . ?
C7 C8 C13 C12 179.1(3) . . . . ?
N1 N2 C14 C15 179.4(3) . . . . ?
N2 C14 C15 C16 -0.8(5) . . . . ?
N2 C14 C15 C20 177.4(3) . . . . ?
C20 C15 C16 O2 -179.3(3) . . . . ?
C14 C15 C16 O2 -1.1(5) . . . . ?
C20 C15 C16 C17 2.0(5) . . . . ?
C14 C15 C16 C17 -179.8(3) . . . . ?
O2 C16 C17 C18 -179.8(3) . . . . ?
C15 C16 C17 C18 -1.1(5) . . . . ?
C21 O3 C18 C17 -6.4(6) . . . . ?
C21 O3 C18 C19 173.5(3) . . . . ?
C16 C17 C18 O3 179.3(3) . . . . ?
C16 C17 C18 C19 -0.5(5) . . . . ?
O3 C18 C19 C20 -178.7(4) . . . . ?
C17 C18 C19 C20 1.2(6) . . . . ?
C18 C19 C20 C15 -0.2(6) . . . . ?
C16 C15 C20 C19 -1.4(6) . . . . ?
C14 C15 C20 C19 -179.6(3) . . . . ?
